data_4076495
loop_
_publ_author_name
'Tonks, Ian A.'
'Tofan, Daniel'
'Weintrob, Edward C.'
'Agapie, Theodor'
'Bercaw, John E.'

_publ_section_title
;
 Zirconium and Titanium Propylene Polymerization Precatalysts Supported by
 a FluxionalC2-Symmetric Bis(anilide)pyridine Ligand
;
_journal_issue 5
_journal_name_full Organometallics
_journal_page_first 1965
_journal_paper_doi 10.1021/om201262h
_journal_volume 31
_journal_year 2012
_chemical_formula_moiety 'C35 H33 Cl2 N3 Ti, C4 H8 O'
_chemical_formula_sum 'C39 H41 Cl2 N3 O Ti'
_chemical_formula_weight 686.55
_chemical_name_systematic
;

 ?

;
_space_group_IT_number 15
_symmetry_cell_setting monoclinic
_symmetry_space_group_name_Hall '-C 2yc'
_symmetry_space_group_name_H-M 'C 1 2/c 1'
_atom_sites_solution_hydrogens difmap
_atom_sites_solution_primary direct
_atom_sites_solution_secondary difmap
_audit_creation_method SHELXL-97
_cell_angle_alpha 90.00
_cell_angle_beta 109.665(2)
_cell_angle_gamma 90.00
_cell_formula_units_Z 8
_cell_length_a 36.2843(15)
_cell_length_b 11.6553(5)
_cell_length_c 16.9710(8)
_cell_measurement_reflns_used 9047
_cell_measurement_temperature 100(2)
_cell_measurement_theta_max 33.08
_cell_measurement_theta_min 2.52
_cell_volume 6758.5(5)
_computing_cell_refinement 'Bruker SAINT-Plus v7.34A'
_computing_data_collection 'Bruker APEX2 v2.1-0'
_computing_data_reduction 'Bruker SAINT-Plus v7.34A'
_computing_molecular_graphics 'Bruker XP v5.1'
_computing_publication_material 'Bruker XCIF 2008'
_computing_structure_refinement 'SHELXL-97 (Sheldrick, 2008)'
_computing_structure_solution 'SHELXS-97 (Sheldrick, 2008)'
_diffrn_ambient_temperature 100(2)
_diffrn_measured_fraction_theta_full 0.944
_diffrn_measured_fraction_theta_max 0.944
_diffrn_measurement_device_type 'Bruker KAPPA APEX II'
_diffrn_measurement_method '\w scans; 17 settings'
_diffrn_radiation_monochromator graphite
_diffrn_radiation_source 'fine-focus sealed tube'
_diffrn_radiation_type MoK\a
_diffrn_radiation_wavelength 0.71073
_diffrn_reflns_av_R_equivalents 0.0527
_diffrn_reflns_av_sigmaI/netI 0.0524
_diffrn_reflns_limit_h_max 55
_diffrn_reflns_limit_h_min -55
_diffrn_reflns_limit_k_max 17
_diffrn_reflns_limit_k_min -14
_diffrn_reflns_limit_l_max 23
_diffrn_reflns_limit_l_min -26
_diffrn_reflns_number 99635
_diffrn_reflns_theta_full 33.19
_diffrn_reflns_theta_max 33.19
_diffrn_reflns_theta_min 1.85
_exptl_absorpt_coefficient_mu 0.448
_exptl_absorpt_correction_T_max 0.9780
_exptl_absorpt_correction_T_min 0.8555
_exptl_absorpt_correction_type none
_exptl_crystal_colour Red-brown
_exptl_crystal_density_diffrn 1.349
_exptl_crystal_density_method 'not measured'
_exptl_crystal_description Blade
_exptl_crystal_F_000 2880
_exptl_crystal_size_max 0.36
_exptl_crystal_size_mid 0.11
_exptl_crystal_size_min 0.05
_refine_diff_density_max 1.441
_refine_diff_density_min -0.740
_refine_diff_density_rms 0.072
_refine_ls_extinction_method none
_refine_ls_goodness_of_fit_ref 1.938
_refine_ls_hydrogen_treatment Unrestrained
_refine_ls_matrix_type 'Full matrix'
_refine_ls_number_parameters 579
_refine_ls_number_reflns 12205
_refine_ls_number_restraints 0
_refine_ls_restrained_S_all 1.938
_refine_ls_R_factor_all 0.0703
_refine_ls_R_factor_gt 0.0420
_refine_ls_shift/su_max 0.003
_refine_ls_shift/su_mean 0.000
_refine_ls_structure_factor_coef Fsqd
_refine_ls_weighting_details w=1/s^2^(Fo^2^)
_refine_ls_weighting_scheme sigma
_refine_ls_wR_factor_gt 0.0523
_refine_ls_wR_factor_ref 0.0533
_reflns_number_gt 8505
_reflns_number_total 12205
_reflns_threshold_expression >2sigma(I)
_cod_data_source_file om201262h_si_002.cif
_cod_data_source_block complex4
_cod_depositor_comments
;
The following automatic conversions were performed:

'_symmetry_cell_setting' value 'Monoclinic' changed to 'monoclinic'
according to /home/saulius/struct/CIF-dictionaries/cif_core.dic
dictionary named 'cif_core.dic' version 2.4.1 from
2010-06-29.

'_refine_ls_weighting_scheme' value 'Sigma' changed to
'sigma' according to
/home/saulius/struct/CIF-dictionaries/cif_core.dic dictionary named
'cif_core.dic' version 2.4.1 from 2010-06-29.

Automatic conversion script
Id: cif_fix_values 1715 2011-07-08 13:25:40Z adriana 

The following automatic conversions were performed:

'_atom_sites_solution_primary' value 'Direct methods' was changed to
'direct'.

'_atom_sites_solution_secondary' value 'Difference Fourier map' was
changed to 'difmap'.

'_atom_sites_solution_hydrogens' value 'Difference Fourier map' was
changed to 'difmap'.

Automatic conversion script
Id: cif_fix_values 6452 2018-10-05 10:23:21Z andrius 
;
_cod_original_sg_symbol_H-M C2/c
_cod_database_code 4076495

loop_
_symmetry_equiv_pos_as_xyz
'x, y, z'
'-x, y, -z+1/2'
'x+1/2, y+1/2, z'
'-x+1/2, y+1/2, -z+1/2'
'-x, -y, -z'
'x, -y, z-1/2'
'-x+1/2, -y+1/2, -z'
'x+1/2, -y+1/2, z-1/2'

loop_
_atom_site_label
_atom_site_type_symbol
_atom_site_fract_x
_atom_site_fract_y
_atom_site_fract_z
_atom_site_U_iso_or_equiv
_atom_site_adp_type
_atom_site_occupancy
_atom_site_symmetry_multiplicity
_atom_site_calc_flag
Ti1 Ti 0.622455(6) 0.219807(18) 0.067324(14) 0.01160(6) Uani 1 1 d
Cl1 Cl 0.627208(10) 0.02001(3) 0.04603(2) 0.01791(8) Uani 1 1 d
Cl2 Cl 0.650369(9) 0.24380(3) -0.03692(2) 0.01813(8) Uani 1 1 d
N1 N 0.56822(3) 0.25219(8) 0.02979(6) 0.0127(2) Uani 1 1 d
N2 N 0.61410(3) 0.15174(8) 0.17651(6) 0.0121(2) Uani 1 1 d
N3 N 0.65039(3) 0.34177(8) 0.13942(6) 0.0116(2) Uani 1 1 d
C1 C 0.53700(4) 0.19534(10) 0.04514(8) 0.0140(3) Uani 1 1 d
C2 C 0.49924(4) 0.20464(11) -0.01395(9) 0.0169(3) Uani 1 1 d
C3 C 0.46811(4) 0.14410(12) -0.00515(10) 0.0211(3) Uani 1 1 d
C4 C 0.47395(4) 0.07343(12) 0.06312(10) 0.0219(3) Uani 1 1 d
C5 C 0.51037(4) 0.06632(11) 0.12277(9) 0.0188(3) Uani 1 1 d
C6 C 0.54286(4) 0.12744(10) 0.11757(8) 0.0139(3) Uani 1 1 d
C7 C 0.58030(4) 0.11851(10) 0.18752(8) 0.0135(3) Uani 1 1 d
C8 C 0.58195(4) 0.07543(11) 0.26562(9) 0.0177(3) Uani 1 1 d
C9 C 0.61733(4) 0.05701(11) 0.32759(9) 0.0191(3) Uani 1 1 d
C10 C 0.65150(4) 0.08522(11) 0.31329(9) 0.0165(3) Uani 1 1 d
C11 C 0.64902(4) 0.13563(10) 0.23770(8) 0.0133(3) Uani 1 1 d
C12 C 0.68460(4) 0.17791(10) 0.22285(8) 0.0131(3) Uani 1 1 d
C13 C 0.72015(4) 0.11885(12) 0.25925(8) 0.0179(3) Uani 1 1 d
C14 C 0.75512(4) 0.16454(12) 0.26048(9) 0.0197(3) Uani 1 1 d
C15 C 0.75600(4) 0.27211(12) 0.22501(9) 0.0208(3) Uani 1 1 d
C16 C 0.72179(4) 0.33053(11) 0.18654(9) 0.0173(3) Uani 1 1 d
C17 C 0.68565(3) 0.28452(10) 0.18369(8) 0.0123(3) Uani 1 1 d
C18 C 0.55942(3) 0.35137(10) -0.02467(8) 0.0133(3) Uani 1 1 d
C19 C 0.55571(3) 0.45862(10) 0.01028(8) 0.0148(3) Uani 1 1 d
C20 C 0.55181(4) 0.55495(11) -0.03985(9) 0.0185(3) Uani 1 1 d
C21 C 0.55054(4) 0.54862(11) -0.12202(9) 0.0208(3) Uani 1 1 d
C22 C 0.55135(4) 0.44098(12) -0.15660(9) 0.0206(3) Uani 1 1 d
C23 C 0.55553(4) 0.34135(11) -0.10916(8) 0.0164(3) Uani 1 1 d
C24 C 0.55418(4) 0.46958(13) 0.09714(9) 0.0194(3) Uani 1 1 d
C25 C 0.54857(6) 0.65708(15) -0.17209(12) 0.0329(4) Uani 1 1 d
C26 C 0.55467(5) 0.22610(14) -0.15091(11) 0.0240(3) Uani 1 1 d
C27 C 0.64764(3) 0.46170(10) 0.15959(8) 0.0119(3) Uani 1 1 d
C28 C 0.64599(4) 0.48939(10) 0.23874(8) 0.0141(3) Uani 1 1 d
C29 C 0.64161(4) 0.60392(11) 0.25751(9) 0.0170(3) Uani 1 1 d
C30 C 0.63841(4) 0.69092(10) 0.19989(8) 0.0160(3) Uani 1 1 d
C31 C 0.64103(4) 0.66140(11) 0.12296(9) 0.0154(3) Uani 1 1 d
C32 C 0.64602(3) 0.54822(10) 0.10122(8) 0.0126(3) Uani 1 1 d
C33 C 0.64729(5) 0.39947(13) 0.30291(10) 0.0224(3) Uani 1 1 d
C34 C 0.63237(5) 0.81342(13) 0.22168(11) 0.0246(4) Uani 1 1 d
C35 C 0.65070(4) 0.52465(12) 0.01842(9) 0.0155(3) Uani 1 1 d
H2 H 0.4951(3) 0.2527(9) -0.0611(7) 0.004(3) Uiso 1 1 d
H3 H 0.4436(4) 0.1498(10) -0.0465(9) 0.024(4) Uiso 1 1 d
H4 H 0.4537(4) 0.0329(10) 0.0677(8) 0.024(4) Uiso 1 1 d
H5 H 0.5140(4) 0.0182(10) 0.1713(8) 0.018(4) Uiso 1 1 d
H8 H 0.5583(4) 0.0588(9) 0.2755(8) 0.016(4) Uiso 1 1 d
H9 H 0.6182(3) 0.0279(10) 0.3781(8) 0.015(4) Uiso 1 1 d
H10 H 0.6756(3) 0.0736(9) 0.3534(8) 0.013(3) Uiso 1 1 d
H13 H 0.7193(3) 0.0483(10) 0.2851(8) 0.017(4) Uiso 1 1 d
H14 H 0.7790(3) 0.1240(10) 0.2852(7) 0.014(3) Uiso 1 1 d
H15 H 0.7797(4) 0.3021(10) 0.2248(8) 0.017(4) Uiso 1 1 d
H16 H 0.7216(3) 0.4014(10) 0.1581(8) 0.013(3) Uiso 1 1 d
H20 H 0.5510(3) 0.6257(10) -0.0148(8) 0.019(4) Uiso 1 1 d
H22 H 0.5497(3) 0.4357(10) -0.2125(8) 0.016(4) Uiso 1 1 d
H24A H 0.5653(4) 0.5456(11) 0.1234(8) 0.029(4) Uiso 1 1 d
H24B H 0.5686(4) 0.4123(11) 0.1342(9) 0.030(4) Uiso 1 1 d
H24C H 0.5274(4) 0.4658(11) 0.0957(9) 0.038(4) Uiso 1 1 d
H25A H 0.5273(4) 0.7064(11) -0.1693(9) 0.038(5) Uiso 1 1 d
H25B H 0.5429(4) 0.6386(11) -0.2287(10) 0.036(5) Uiso 1 1 d
H25C H 0.5729(5) 0.7002(12) -0.1518(10) 0.048(5) Uiso 1 1 d
H26A H 0.5339(5) 0.2164(15) -0.1986(12) 0.083(7) Uiso 1 1 d
H26B H 0.5518(6) 0.1684(15) -0.1210(13) 0.082(8) Uiso 1 1 d
H26C H 0.5758(6) 0.2140(17) -0.1646(13) 0.102(8) Uiso 1 1 d
H29 H 0.6395(3) 0.6207(9) 0.3091(8) 0.009(3) Uiso 1 1 d
H31 H 0.6396(3) 0.7188(9) 0.0831(7) 0.007(3) Uiso 1 1 d
H33A H 0.6261(4) 0.3409(11) 0.2789(9) 0.029(4) Uiso 1 1 d
H33B H 0.6418(4) 0.4321(10) 0.3488(9) 0.026(4) Uiso 1 1 d
H33C H 0.6725(4) 0.3623(11) 0.3227(9) 0.034(4) Uiso 1 1 d
H34A H 0.6045(4) 0.8282(11) 0.2078(9) 0.034(5) Uiso 1 1 d
H34B H 0.6418(4) 0.8661(11) 0.1916(9) 0.033(5) Uiso 1 1 d
H34C H 0.6446(4) 0.8277(10) 0.2794(9) 0.029(4) Uiso 1 1 d
H35A H 0.6752(4) 0.4882(10) 0.0260(8) 0.023(4) Uiso 1 1 d
H35B H 0.6511(4) 0.5962(11) -0.0095(8) 0.023(4) Uiso 1 1 d
H35C H 0.6289(4) 0.4787(9) -0.0198(8) 0.016(3) Uiso 1 1 d
O41 O 0.75331(3) 0.50367(7) 1.06418(6) 0.0245(2) Uani 1 1 d
C42 C 0.75059(5) 0.60464(13) 1.01504(10) 0.0279(4) Uani 1 1 d
C43 C 0.76971(6) 0.5743(2) 0.95168(13) 0.0523(6) Uani 1 1 d
C44 C 0.75710(7) 0.4503(2) 0.93296(13) 0.0579(6) Uani 1 1 d
C45 C 0.75551(5) 0.40522(15) 1.01443(12) 0.0378(5) Uani 1 1 d
H42A H 0.7640(4) 0.6669(11) 1.0542(9) 0.034(4) Uiso 1 1 d
H42B H 0.7222(4) 0.6264(10) 0.9860(8) 0.018(4) Uiso 1 1 d
H43A H 0.7991(5) 0.5819(14) 0.9773(11) 0.067(6) Uiso 1 1 d
H43B H 0.7608(5) 0.6219(13) 0.9016(11) 0.056(5) Uiso 1 1 d
H44A H 0.7303(6) 0.4479(15) 0.8924(12) 0.081(7) Uiso 1 1 d
H44B H 0.7748(5) 0.4078(13) 0.9146(11) 0.062(6) Uiso 1 1 d
H45A H 0.7307(5) 0.3571(14) 1.0074(11) 0.069(6) Uiso 1 1 d
H45B H 0.7798(4) 0.3644(12) 1.0484(9) 0.041(5) Uiso 1 1 d

loop_
_atom_site_aniso_label
_atom_site_aniso_U_11
_atom_site_aniso_U_22
_atom_site_aniso_U_33
_atom_site_aniso_U_23
_atom_site_aniso_U_13
_atom_site_aniso_U_12
Ti1 0.01160(11) 0.01213(13) 0.01060(12) -0.00031(10) 0.00308(9) 0.00016(9)
Cl1 0.02414(19) 0.01398(17) 0.01682(18) -0.00200(14) 0.00851(14) 0.00073(14)
Cl2 0.02176(18) 0.01975(18) 0.01562(17) -0.00012(14) 0.00989(14) 0.00017(14)
N1 0.0124(5) 0.0119(6) 0.0138(6) -0.0001(5) 0.0044(4) -0.0004(4)
N2 0.0159(6) 0.0081(6) 0.0130(6) -0.0020(4) 0.0058(5) 0.0002(4)
N3 0.0121(5) 0.0109(6) 0.0116(6) 0.0003(4) 0.0039(5) 0.0006(4)
C1 0.0142(7) 0.0103(7) 0.0185(7) -0.0049(5) 0.0068(6) -0.0001(5)
C2 0.0162(7) 0.0142(7) 0.0205(8) -0.0015(6) 0.0063(6) 0.0011(6)
C3 0.0133(7) 0.0206(8) 0.0280(9) -0.0080(7) 0.0053(7) -0.0001(6)
C4 0.0190(8) 0.0188(8) 0.0325(9) -0.0068(7) 0.0145(7) -0.0064(6)
C5 0.0244(8) 0.0143(8) 0.0222(8) -0.0027(6) 0.0138(7) -0.0018(6)
C6 0.0154(7) 0.0104(7) 0.0182(8) -0.0040(6) 0.0086(6) 0.0008(5)
C7 0.0194(7) 0.0071(7) 0.0165(8) -0.0030(5) 0.0093(6) 0.0001(5)
C8 0.0224(8) 0.0144(7) 0.0211(8) -0.0012(6) 0.0137(7) -0.0021(6)
C9 0.0307(9) 0.0140(8) 0.0156(8) 0.0007(6) 0.0115(7) -0.0009(6)
C10 0.0223(8) 0.0118(7) 0.0141(7) 0.0004(6) 0.0042(6) 0.0016(6)
C11 0.0190(7) 0.0070(7) 0.0138(7) -0.0024(5) 0.0053(6) 0.0012(5)
C12 0.0152(7) 0.0138(7) 0.0092(7) -0.0020(5) 0.0027(5) 0.0010(5)
C13 0.0229(8) 0.0165(8) 0.0132(8) 0.0022(6) 0.0044(6) 0.0034(6)
C14 0.0152(8) 0.0240(8) 0.0172(8) 0.0008(6) 0.0019(6) 0.0063(6)
C15 0.0133(7) 0.0240(8) 0.0240(8) -0.0005(7) 0.0049(6) -0.0023(6)
C16 0.0172(7) 0.0146(8) 0.0184(8) 0.0012(6) 0.0039(6) -0.0013(6)
C17 0.0136(6) 0.0133(7) 0.0095(6) -0.0024(5) 0.0032(5) 0.0011(5)
C18 0.0088(6) 0.0146(7) 0.0155(7) 0.0020(6) 0.0026(5) -0.0004(5)
C19 0.0067(6) 0.0182(7) 0.0187(8) -0.0003(6) 0.0034(5) 0.0011(5)
C20 0.0138(7) 0.0133(8) 0.0280(9) 0.0000(6) 0.0066(6) 0.0032(6)
C21 0.0136(7) 0.0210(8) 0.0267(9) 0.0082(7) 0.0051(6) 0.0045(6)
C22 0.0169(7) 0.0286(9) 0.0150(8) 0.0047(7) 0.0037(6) 0.0039(6)
C23 0.0109(7) 0.0202(8) 0.0159(7) -0.0001(6) 0.0016(6) 0.0013(5)
C24 0.0151(8) 0.0211(9) 0.0224(8) -0.0030(7) 0.0065(6) 0.0011(6)
C25 0.0350(11) 0.0275(10) 0.0368(12) 0.0133(8) 0.0131(9) 0.0075(8)
C26 0.0263(9) 0.0240(9) 0.0184(8) -0.0052(7) 0.0033(7) -0.0002(7)
C27 0.0097(6) 0.0110(7) 0.0139(7) -0.0018(5) 0.0027(5) -0.0003(5)
C28 0.0148(7) 0.0136(7) 0.0130(7) 0.0007(5) 0.0036(5) 0.0003(5)
C29 0.0214(8) 0.0186(8) 0.0117(7) -0.0045(6) 0.0064(6) 0.0002(6)
C30 0.0153(7) 0.0125(7) 0.0182(8) -0.0012(6) 0.0031(6) 0.0001(5)
C31 0.0156(7) 0.0131(7) 0.0165(8) 0.0035(6) 0.0039(6) 0.0002(5)
C32 0.0090(6) 0.0158(7) 0.0117(7) 0.0000(5) 0.0019(5) -0.0011(5)
C33 0.0379(10) 0.0181(9) 0.0140(8) -0.0016(6) 0.0122(7) 0.0020(7)
C34 0.0358(10) 0.0159(9) 0.0218(9) -0.0011(7) 0.0093(8) 0.0022(7)
C35 0.0167(7) 0.0149(8) 0.0155(7) 0.0029(6) 0.0061(6) 0.0003(6)
O41 0.0337(6) 0.0182(6) 0.0210(6) -0.0032(4) 0.0086(5) -0.0015(4)
C42 0.0266(9) 0.0300(10) 0.0260(10) 0.0073(8) 0.0073(8) -0.0002(7)
C43 0.0415(13) 0.0889(18) 0.0336(12) 0.0231(12) 0.0219(10) 0.0173(12)
C44 0.0433(13) 0.0952(19) 0.0303(12) -0.0253(11) 0.0056(10) 0.0247(12)
C45 0.0336(11) 0.0350(11) 0.0475(13) -0.0223(9) 0.0171(10) 0.0009(8)

loop_
_atom_type_symbol
_atom_type_description
_atom_type_scat_dispersion_real
_atom_type_scat_dispersion_imag
_atom_type_scat_source
C C 0.0033 0.0016 'International Tables Vol C Tables 4.2.6.8 and 6.1.1.4'
H H 0.0000 0.0000 'International Tables Vol C Tables 4.2.6.8 and 6.1.1.4'
N N 0.0061 0.0033 'International Tables Vol C Tables 4.2.6.8 and 6.1.1.4'
O O 0.0106 0.0060 'International Tables Vol C Tables 4.2.6.8 and 6.1.1.4'
Cl Cl 0.1484 0.1585 'International Tables Vol C Tables 4.2.6.8 and 6.1.1.4'
Ti Ti 0.2776 0.4457 'International Tables Vol C Tables 4.2.6.8 and 6.1.1.4'

loop_
_geom_angle_atom_site_label_1
_geom_angle_atom_site_label_2
_geom_angle_atom_site_label_3
_geom_angle
_geom_angle_publ_flag
N1 Ti1 N3 109.40(4) yes
N1 Ti1 N2 86.02(4) yes
N3 Ti1 N2 85.46(4) yes
N1 Ti1 Cl2 112.88(3) yes
N3 Ti1 Cl2 97.08(3) yes
N2 Ti1 Cl2 158.47(3) yes
N1 Ti1 Cl1 105.39(3) yes
N3 Ti1 Cl1 140.50(3) yes
N2 Ti1 Cl1 78.80(3) yes
Cl2 Ti1 Cl1 85.972(13) yes
N1 Ti1 C17 138.95(4) yes
N3 Ti1 C17 32.58(4) yes
N2 Ti1 C17 78.07(4) yes
Cl2 Ti1 C17 92.55(3) yes
Cl1 Ti1 C17 108.16(3) yes
C1 N1 C18 118.37(10) ?
C1 N1 Ti1 130.80(8) ?
C18 N1 Ti1 110.82(7) ?
C11 N2 C7 120.70(11) ?
C11 N2 Ti1 110.39(8) ?
C7 N2 Ti1 128.75(9) ?
C17 N3 C27 116.83(10) ?
C17 N3 Ti1 100.24(7) ?
C27 N3 Ti1 142.91(8) ?
C2 C1 N1 118.91(12) ?
C2 C1 C6 119.25(12) ?
N1 C1 C6 121.83(11) ?
C3 C2 C1 121.34(13) ?
C3 C2 H2 119.3(7) ?
C1 C2 H2 119.3(7) ?
C4 C3 C2 119.73(14) ?
C4 C3 H3 120.9(8) ?
C2 C3 H3 119.3(8) ?
C5 C4 C3 119.63(14) ?
C5 C4 H4 121.2(9) ?
C3 C4 H4 119.2(9) ?
C4 C5 C6 122.94(14) ?
C4 C5 H5 118.9(7) ?
C6 C5 H5 118.1(7) ?
C5 C6 C1 116.97(12) ?
C5 C6 C7 118.56(12) ?
C1 C6 C7 124.47(11) ?
N2 C7 C8 118.68(12) ?
N2 C7 C6 119.91(12) ?
C8 C7 C6 121.41(12) ?
C9 C8 C7 120.77(13) ?
C9 C8 H8 120.0(8) ?
C7 C8 H8 119.2(8) ?
C8 C9 C10 119.38(14) ?
C8 C9 H9 120.3(8) ?
C10 C9 H9 120.3(8) ?
C9 C10 C11 118.76(13) ?
C9 C10 H10 121.4(8) ?
C11 C10 H10 119.8(8) ?
N2 C11 C10 121.39(12) ?
N2 C11 C12 117.90(11) ?
C10 C11 C12 120.66(12) ?
C13 C12 C17 118.01(12) ?
C13 C12 C11 119.02(11) ?
C17 C12 C11 122.33(11) ?
C14 C13 C12 121.58(13) ?
C14 C13 H13 120.6(7) ?
C12 C13 H13 117.8(7) ?
C13 C14 C15 119.88(13) ?
C13 C14 H14 121.0(7) ?
C15 C14 H14 119.1(7) ?
C16 C15 C14 120.15(13) ?
C16 C15 H15 120.1(8) ?
C14 C15 H15 119.7(8) ?
C15 C16 C17 120.79(13) ?
C15 C16 H16 121.4(7) ?
C17 C16 H16 117.7(7) ?
C16 C17 N3 120.41(11) ?
C16 C17 C12 119.47(11) ?
N3 C17 C12 120.08(11) ?
C16 C17 Ti1 135.80(9) ?
N3 C17 Ti1 47.18(5) ?
C12 C17 Ti1 86.88(7) ?
C23 C18 C19 121.00(12) ?
C23 C18 N1 120.86(11) ?
C19 C18 N1 118.13(11) ?
C20 C19 C18 117.66(13) ?
C20 C19 C24 120.29(12) ?
C18 C19 C24 122.00(12) ?
C21 C20 C19 122.54(13) ?
C21 C20 H20 120.8(8) ?
C19 C20 H20 116.7(8) ?
C20 C21 C22 118.43(13) ?
C20 C21 C25 120.14(14) ?
C22 C21 C25 121.43(14) ?
C21 C22 C23 121.51(14) ?
C21 C22 H22 119.1(7) ?
C23 C22 H22 119.4(7) ?
C22 C23 C18 118.51(12) ?
C22 C23 C26 119.24(13) ?
C18 C23 C26 122.23(12) ?
C19 C24 H24A 111.5(8) ?
C19 C24 H24B 113.5(8) ?
H24A C24 H24B 106.1(11) ?
C19 C24 H24C 110.0(9) ?
H24A C24 H24C 107.3(10) ?
H24B C24 H24C 108.1(11) ?
C21 C25 H25A 110.8(8) ?
C21 C25 H25B 109.6(9) ?
H25A C25 H25B 106.3(12) ?
C21 C25 H25C 111.6(9) ?
H25A C25 H25C 108.4(12) ?
H25B C25 H25C 110.1(12) ?
C23 C26 H26A 114.0(11) ?
C23 C26 H26B 113.6(13) ?
H26A C26 H26B 101.3(15) ?
C23 C26 H26C 112.5(13) ?
H26A C26 H26C 106.2(16) ?
H26B C26 H26C 108.4(16) ?
C32 C27 C28 120.43(11) ?
C32 C27 N3 121.11(11) ?
C28 C27 N3 118.45(11) ?
C29 C28 C27 118.97(12) ?
C29 C28 C33 118.76(12) ?
C27 C28 C33 122.23(11) ?
C30 C29 C28 121.89(13) ?
C30 C29 H29 119.9(7) ?
C28 C29 H29 118.1(7) ?
C31 C30 C29 117.87(12) ?
C31 C30 C34 121.88(12) ?
C29 C30 C34 120.25(13) ?
C30 C31 C32 122.68(12) ?
C30 C31 H31 119.9(7) ?
C32 C31 H31 117.5(7) ?
C31 C32 C27 118.09(12) ?
C31 C32 C35 119.14(12) ?
C27 C32 C35 122.74(11) ?
C28 C33 H33A 110.3(8) ?
C28 C33 H33B 110.6(8) ?
H33A C33 H33B 105.2(11) ?
C28 C33 H33C 111.2(8) ?
H33A C33 H33C 110.1(11) ?
H33B C33 H33C 109.3(12) ?
C30 C34 H34A 109.4(8) ?
C30 C34 H34B 112.1(9) ?
H34A C34 H34B 107.1(12) ?
C30 C34 H34C 111.4(8) ?
H34A C34 H34C 107.9(11) ?
H34B C34 H34C 108.7(12) ?
C32 C35 H35A 110.5(8) ?
C32 C35 H35B 109.2(8) ?
H35A C35 H35B 106.6(10) ?
C32 C35 H35C 113.3(7) ?
H35A C35 H35C 110.3(10) ?
H35B C35 H35C 106.6(10) ?
C42 O41 C45 108.71(12) ?
O41 C42 C43 105.41(14) ?
O41 C42 H42A 106.8(8) ?
C43 C42 H42A 114.2(8) ?
O41 C42 H42B 110.5(7) ?
C43 C42 H42B 110.4(7) ?
H42A C42 H42B 109.3(10) ?
C42 C43 C44 101.22(16) ?
C42 C43 H43A 110.2(10) ?
C44 C43 H43A 112.0(10) ?
C42 C43 H43B 113.0(10) ?
C44 C43 H43B 111.8(10) ?
H43A C43 H43B 108.5(13) ?
C45 C44 C43 104.11(15) ?
C45 C44 H44A 107.4(11) ?
C43 C44 H44A 109.4(11) ?
C45 C44 H44B 111.2(11) ?
C43 C44 H44B 112.3(10) ?
H44A C44 H44B 112.0(15) ?
O41 C45 C44 106.72(15) ?
O41 C45 H45A 106.3(9) ?
C44 C45 H45A 112.7(10) ?
O41 C45 H45B 104.7(9) ?
C44 C45 H45B 113.6(9) ?
H45A C45 H45B 112.0(13) ?

loop_
_geom_bond_atom_site_label_1
_geom_bond_atom_site_label_2
_geom_bond_distance
_geom_bond_publ_flag
Ti1 N1 1.8915(10) yes
Ti1 N3 1.9263(10) yes
Ti1 N2 2.1292(10) yes
Ti1 Cl2 2.3323(4) yes
Ti1 Cl1 2.3717(4) yes
Ti1 C17 2.5844(12) yes
N1 C1 1.4101(15) ?
N1 C18 1.4470(15) ?
N2 C11 1.3542(15) ?
N2 C7 1.3573(15) ?
N3 C17 1.4141(15) ?
N3 C27 1.4505(14) ?
C1 C2 1.4036(17) ?
C1 C6 1.4165(18) ?
C2 C3 1.3818(18) ?
C2 H2 0.947(11) ?
C3 C4 1.379(2) ?
C3 H3 0.931(13) ?
C4 C5 1.3702(19) ?
C4 H4 0.897(12) ?
C5 C6 1.4054(17) ?
C5 H5 0.969(12) ?
C6 C7 1.4766(17) ?
C7 C8 1.3997(18) ?
C8 C9 1.3753(19) ?
C8 H8 0.949(12) ?
C9 C10 1.3808(19) ?
C9 H9 0.913(12) ?
C10 C11 1.3861(18) ?
C10 H10 0.920(12) ?
C11 C12 1.4805(17) ?
C12 C13 1.4082(17) ?
C12 C17 1.4157(16) ?
C13 C14 1.3696(18) ?
C13 H13 0.937(12) ?
C14 C15 1.3958(18) ?
C14 H14 0.951(11) ?
C15 C16 1.3731(18) ?
C15 H15 0.930(12) ?
C16 C17 1.4023(17) ?
C16 H16 0.955(11) ?
C18 C23 1.3978(17) ?
C18 C19 1.4093(16) ?
C19 C20 1.3869(17) ?
C19 C24 1.4990(19) ?
C20 C21 1.3816(19) ?
C20 H20 0.933(12) ?
C21 C22 1.3896(19) ?
C21 C25 1.511(2) ?
C22 C23 1.3919(18) ?
C22 H22 0.932(12) ?
C23 C26 1.5140(19) ?
C24 H24A 1.013(13) ?
C24 H24B 0.945(13) ?
C24 H24C 0.966(14) ?
C25 H25A 0.975(14) ?
C25 H25B 0.937(15) ?
C25 H25C 0.972(15) ?
C26 H26A 0.909(19) ?
C26 H26B 0.870(19) ?
C26 H26C 0.88(2) ?
C27 C32 1.4010(16) ?
C27 C28 1.4021(17) ?
C28 C29 1.3938(17) ?
C28 C33 1.5007(18) ?
C29 C30 1.3862(18) ?
C29 H29 0.925(11) ?
C30 C31 1.3838(18) ?
C30 C34 1.5093(18) ?
C31 C32 1.3979(16) ?
C31 H31 0.941(11) ?
C32 C35 1.4965(18) ?
C33 H33A 1.007(13) ?
C33 H33B 0.946(13) ?
C33 H33C 0.964(14) ?
C34 H34A 0.972(14) ?
C34 H34B 0.935(14) ?
C34 H34C 0.944(14) ?
C35 H35A 0.954(13) ?
C35 H35B 0.961(13) ?
C35 H35C 0.994(12) ?
O41 C42 1.4264(16) ?
O41 C45 1.4426(17) ?
C42 C43 1.505(2) ?
C42 H42A 0.994(14) ?
C42 H42B 1.012(12) ?
C43 C44 1.516(3) ?
C43 H43A 1.010(17) ?
C43 H43B 0.975(17) ?
C44 C45 1.498(3) ?
C44 H44A 0.984(19) ?
C44 H44B 0.943(16) ?
C45 H45A 1.033(17) ?
C45 H45B 0.997(15) ?
